data_7153694
loop_
_publ_author_name
'Liu, Ge'
'Kong, Lichun'
'Shen, Ji'
'Zhu, Gangguo'

_publ_section_title
;
 A regio- and stereoselective entry to (Z)-\b-halo alkenyl sulfides and
 their applications to access stereodefined trisubstituted alkenes.
;
_journal_issue 14
_journal_name_full 'Organic &amp; biomolecular chemistry'
_journal_page_first 2310
_journal_page_last 2321
_journal_paper_doi 10.1039/c4ob00103f
_journal_volume 12
_journal_year 2014
_chemical_formula_sum 'C19 H16 N2 S'
_chemical_formula_weight 304.66
_chemical_name_systematic
;
 ?
;
_space_group_IT_number 4
_symmetry_cell_setting monoclinic
_symmetry_space_group_name_Hall 'P 2yb'
_symmetry_space_group_name_H-M 'P 1 21 1'
_atom_sites_solution_hydrogens geom
_atom_sites_solution_primary direct
_atom_sites_solution_secondary difmap
_audit_creation_method SHELXL-97
_cell_angle_alpha 90.00
_cell_angle_beta 104.428(7)
_cell_angle_gamma 90.00
_cell_formula_units_Z 8
_cell_length_a 11.0704(14)
_cell_length_b 22.732(3)
_cell_length_c 13.0490(17)
_cell_measurement_reflns_used 1726
_cell_measurement_temperature 296(2)
_cell_measurement_theta_max 27.51
_cell_measurement_theta_min 1.61
_cell_volume 3180.2(7)
_computing_cell_refinement 'Siemens SMART & SAINT'
_computing_data_collection 'Siemens SMART'
_computing_data_reduction 'Siemens XPREP'
_computing_molecular_graphics 'Bruker SHELXTL'
_computing_publication_material 'Bruker SHELXTL'
_computing_structure_refinement 'Siemens SHELXTL'
_computing_structure_solution 'Siemens SHELXTL'
_diffrn_ambient_temperature 296(2)
_diffrn_measured_fraction_theta_full 0.989
_diffrn_measured_fraction_theta_max 0.989
_diffrn_measurement_device_type 'Bruker P4'
_diffrn_measurement_method '\w scans'
_diffrn_radiation_monochromator graphite
_diffrn_radiation_source 'fine-focus sealed tube'
_diffrn_radiation_type MoK\a
_diffrn_radiation_wavelength 0.71073
_diffrn_reflns_av_R_equivalents 0.0826
_diffrn_reflns_av_sigmaI/netI 0.1632
_diffrn_reflns_limit_h_max 14
_diffrn_reflns_limit_h_min -14
_diffrn_reflns_limit_k_max 28
_diffrn_reflns_limit_k_min -29
_diffrn_reflns_limit_l_max 16
_diffrn_reflns_limit_l_min -16
_diffrn_reflns_number 27224
_diffrn_reflns_theta_full 27.51
_diffrn_reflns_theta_max 27.51
_diffrn_reflns_theta_min 1.61
_diffrn_standards_decay_% none
_diffrn_standards_interval_count none
_diffrn_standards_interval_time none
_diffrn_standards_number none
_exptl_absorpt_coefficient_mu 0.201
_exptl_absorpt_correction_T_max .0000
_exptl_absorpt_correction_T_min .0000
_exptl_absorpt_correction_type empirical
_exptl_absorpt_process_details 'SADABS (Sheldrick, 1996)'
_exptl_crystal_colour colourless
_exptl_crystal_density_diffrn 1.273
_exptl_crystal_density_method 'not measured'
_exptl_crystal_description block
_exptl_crystal_F_000 1282
_exptl_crystal_size_max .300
_exptl_crystal_size_mid .200
_exptl_crystal_size_min .100
_refine_diff_density_max 0.806
_refine_diff_density_min -0.282
_refine_diff_density_rms 0.065
_refine_ls_abs_structure_details 'Flack H D (1983), Acta Cryst. A39, 876-881'
_refine_ls_abs_structure_Flack 0.44(11)
_refine_ls_extinction_method none
_refine_ls_goodness_of_fit_ref 0.913
_refine_ls_hydrogen_treatment mixed
_refine_ls_matrix_type full
_refine_ls_number_parameters 793
_refine_ls_number_reflns 13018
_refine_ls_number_restraints 1
_refine_ls_restrained_S_all 0.913
_refine_ls_R_factor_gt 0.0785
_refine_ls_shift/su_max 0.002
_refine_ls_shift/su_mean 0.000
_refine_ls_structure_factor_coef Fsqd
_refine_ls_weighting_details 'calc w=1/[\s^2^(Fo^2^)+(0.1093P)^2^+0.0000P] where P=(Fo^2^+2Fc^2^)/3'
_refine_ls_weighting_scheme calc
_refine_ls_wR_factor_gt 0.1706
_refine_ls_wR_factor_ref 0.2387
_reflns_number_gt 4915
_reflns_number_total 13018
_reflns_threshold_expression >2sigma(I)
_cod_data_source_file c4ob00103f2.cif
_cod_data_source_block a
_cod_original_sg_symbol_H-M P21
_cod_database_code 7153694
_refine_ls_r_factor_ref 0.2186

loop_
_symmetry_equiv_pos_as_xyz
'x, y, z'
'-x, y+1/2, -z'

loop_
_atom_site_label
_atom_site_type_symbol
_atom_site_fract_x
_atom_site_fract_y
_atom_site_fract_z
_atom_site_U_iso_or_equiv
_atom_site_adp_type
_atom_site_occupancy
_atom_site_symmetry_multiplicity
_atom_site_calc_flag
_atom_site_refinement_flags
S2 S 0.46510(16) 0.34712(9) 0.52363(16) 0.0601(6) Uani 1 1 d .
C7 C 0.4994(7) 0.3236(3) 0.2933(6) 0.0452(19) Uani 1 1 d .
C8 C 0.7236(6) 0.3304(3) 0.5761(6) 0.0488(19) Uani 1 1 d .
C10 C 0.8279(7) 0.2966(4) 0.5662(6) 0.056(2) Uani 1 1 d .
H10A H 0.8016 0.2559 0.5564 0.068 Uiso 1 1 calc R
H10B H 0.8498 0.3090 0.5021 0.068 Uiso 1 1 calc R
N8 N 0.5071(6) 0.2347(3) 0.5825(5) 0.0587(16) Uani 1 1 d .
C22 C 0.6086(6) 0.3314(3) 0.4865(7) 0.048(2) Uani 1 1 d .
C27 C 0.6079(7) 0.3241(3) 0.3868(6) 0.0494(19) Uani 1 1 d .
H27A H 0.6854 0.3184 0.3728 0.059 Uiso 1 1 calc R
C31 C 0.9478(8) 0.3337(4) 0.7370(7) 0.059(2) Uani 1 1 d .
C36 C 0.4105(7) 0.3670(3) 0.2739(6) 0.057(2) Uani 1 1 d .
H36A H 0.4180 0.3991 0.3194 0.068 Uiso 1 1 calc R
C49 C 0.4871(8) 0.2776(3) 0.2238(6) 0.068(2) Uani 1 1 d .
H49A H 0.5474 0.2482 0.2357 0.082 Uiso 1 1 calc R
C53 C 0.4419(7) 0.2831(4) 0.5909(6) 0.0530(19) Uani 1 1 d .
C55 C 1.0676(7) 0.3360(4) 0.8252(7) 0.085(3) Uani 1 1 d .
H55A H 1.1307 0.3128 0.8057 0.127 Uiso 1 1 calc R
H55B H 1.0520 0.3208 0.8893 0.127 Uiso 1 1 calc R
H55C H 1.0955 0.3761 0.8362 0.127 Uiso 1 1 calc R
C61 C 0.9362(7) 0.2987(3) 0.6489(6) 0.059(2) Uani 1 1 d .
H61A H 1.0035 0.2753 0.6442 0.070 Uiso 1 1 calc R
N7 N 0.3526(6) 0.2882(4) 0.6444(6) 0.077(2) Uani 1 1 d .
C89 C 0.3085(7) 0.3630(4) 0.1858(7) 0.063(2) Uani 1 1 d .
H89A H 0.2502 0.3933 0.1725 0.076 Uiso 1 1 calc R
C94 C 0.4777(8) 0.1869(4) 0.6335(7) 0.068(2) Uani 1 1 d .
H94A H 0.5220 0.1524 0.6313 0.081 Uiso 1 1 calc R
C100 C 0.8425(7) 0.3651(3) 0.7443(6) 0.063(2) Uani 1 1 d .
H10C H 0.8455 0.3879 0.8042 0.075 Uiso 1 1 calc R
C107 C 0.7348(7) 0.3634(4) 0.6656(7) 0.060(2) Uani 1 1 d .
H10D H 0.6668 0.3855 0.6732 0.072 Uiso 1 1 calc R
C108 C 0.2925(8) 0.3167(5) 0.1198(7) 0.080(3) Uani 1 1 d .
H10E H 0.2205 0.3134 0.0652 0.096 Uiso 1 1 calc R
C112 C 0.3843(9) 0.2737(4) 0.1338(8) 0.081(3) Uani 1 1 d .
H11A H 0.3786 0.2432 0.0854 0.097 Uiso 1 1 calc R
C138 C 0.3872(8) 0.1862(4) 0.6880(8) 0.078(3) Uani 1 1 d .
H13A H 0.3666 0.1526 0.7208 0.094 Uiso 1 1 calc R
C155 C 0.3306(9) 0.2382(6) 0.6898(8) 0.093(3) Uani 1 1 d .
H15A H 0.2691 0.2395 0.7269 0.111 Uiso 1 1 calc R
S3 S 1.08991(17) 0.09915(9) 0.53075(17) 0.0654(6) Uani 1 1 d .
C5 C 0.9510(7) 0.1258(3) 0.6685(6) 0.049(2) Uani 1 1 d .
H5A H 0.8732 0.1319 0.6817 0.059 Uiso 1 1 calc R
C9 C 0.8320(7) 0.1179(3) 0.4783(7) 0.055(2) Uani 1 1 d .
C14 C 0.6209(7) 0.1491(4) 0.4043(7) 0.060(2) Uani 1 1 d .
H14A H 0.5543 0.1727 0.4102 0.072 Uiso 1 1 calc R
C24 C 0.7137(8) 0.0824(4) 0.3062(7) 0.072(3) Uani 1 1 d .
H24A H 0.7111 0.0607 0.2452 0.087 Uiso 1 1 calc R
C38 C 1.1135(7) 0.1632(4) 0.4625(6) 0.053(2) Uani 1 1 d .
C39 C 1.0552(6) 0.1281(3) 0.7613(6) 0.0500(19) Uani 1 1 d .
C44 C 0.4936(8) 0.1132(4) 0.2257(7) 0.084(3) Uani 1 1 d .
H44A H 0.4302 0.1378 0.2419 0.126 Uiso 1 1 calc R
H44B H 0.4636 0.0736 0.2148 0.126 Uiso 1 1 calc R
H44C H 0.5139 0.1274 0.1627 0.126 Uiso 1 1 calc R
N6 N 1.0489(5) 0.2117(3) 0.4666(5) 0.0582(17) Uani 1 1 d .
C54 C 0.6083(8) 0.1149(4) 0.3163(6) 0.063(2) Uani 1 1 d .
C58 C 0.7273(7) 0.1500(3) 0.4840(6) 0.058(2) Uani 1 1 d .
H58A H 0.7297 0.1727 0.5438 0.070 Uiso 1 1 calc R
C66 C 1.0654(7) 0.1736(4) 0.8301(7) 0.063(2) Uani 1 1 d .
H66A H 1.0020 0.2015 0.8189 0.076 Uiso 1 1 calc R
C80 C 1.1513(7) 0.0851(4) 0.7830(7) 0.061(2) Uani 1 1 d .
H80A H 1.1467 0.0528 0.7384 0.073 Uiso 1 1 calc R
C86 C 0.9490(7) 0.1165(3) 0.5672(6) 0.053(2) Uani 1 1 d .
N5 N 1.2044(6) 0.1567(4) 0.4129(6) 0.073(2) Uani 1 1 d .
C98 C 1.0773(7) 0.2598(4) 0.4184(7) 0.075(3) Uani 1 1 d .
H98A H 1.0344 0.2947 0.4209 0.090 Uiso 1 1 calc R
C129 C 0.8211(8) 0.0832(4) 0.3884(6) 0.071(2) Uani 1 1 d .
H12A H 0.8881 0.0597 0.3833 0.085 Uiso 1 1 calc R
C133 C 1.2582(8) 0.1391(4) 0.9350(7) 0.073(3) Uani 1 1 d .
H13B H 1.3265 0.1436 0.9926 0.087 Uiso 1 1 calc R
C146 C 1.1671(9) 0.1801(4) 0.9167(7) 0.082(3) Uani 1 1 d .
H14B H 1.1722 0.2123 0.9615 0.098 Uiso 1 1 calc R
C150 C 1.2524(7) 0.0909(4) 0.8705(7) 0.072(2) Uani 1 1 d .
H15B H 1.3149 0.0626 0.8852 0.086 Uiso 1 1 calc R
C161 C 1.1701(9) 0.2576(4) 0.3652(7) 0.080(3) Uani 1 1 d .
H16A H 1.1910 0.2909 0.3319 0.096 Uiso 1 1 calc R
C167 C 1.2305(8) 0.2056(5) 0.3626(7) 0.083(3) Uani 1 1 d .
H16B H 1.2917 0.2035 0.3252 0.099 Uiso 1 1 calc R
S7 S 0.6596(2) 0.08124(10) 0.97955(17) 0.0708(6) Uani 1 1 d .
C15 C 0.8372(7) 0.0194(4) 0.9203(7) 0.065(3) Uani 1 1 d .
H15C H 0.8623 -0.0039 0.8708 0.078 Uiso 1 1 calc R
C32 C 0.4909(9) 0.0206(4) 0.5730(8) 0.070(3) Uani 1 1 d .
C41 C 0.6430(7) 0.0362(3) 0.7780(6) 0.047(2) Uani 1 1 d .
N4 N 0.7161(6) 0.1684(3) 0.8588(5) 0.0634(19) Uani 1 1 d .
C59 C 0.6930(7) 0.0283(3) 0.6917(6) 0.058(2) Uani 1 1 d .
H59A H 0.7792 0.0282 0.7024 0.069 Uiso 1 1 calc R
C62 C 0.7259(7) 0.0418(3) 0.8877(6) 0.0503(19) Uani 1 1 d .
C67 C 0.9018(10) 0.0068(4) 1.1142(9) 0.086(3) Uani 1 1 d .
H67A H 0.8239 -0.0089 1.1130 0.103 Uiso 1 1 calc R
C75 C 0.9297(8) 0.0249(4) 1.0228(7) 0.060(2) Uani 1 1 d .
C91 C 0.6196(8) 0.0206(4) 0.5908(6) 0.059(2) Uani 1 1 d .
H91A H 0.6563 0.0154 0.5347 0.071 Uiso 1 1 calc R
C92 C 0.6562(7) 0.1547(4) 0.9321(7) 0.057(2) Uani 1 1 d .
C102 C 0.5165(7) 0.0340(3) 0.7592(7) 0.063(2) Uani 1 1 d .
H10F H 0.4803 0.0375 0.8161 0.076 Uiso 1 1 calc R
C116 C 1.0416(8) 0.0483(4) 1.0283(7) 0.073(3) Uani 1 1 d .
H11B H 1.0616 0.0598 0.9662 0.087 Uiso 1 1 calc R
C117 C 0.4390(8) 0.0268(4) 0.6578(8) 0.070(3) Uani 1 1 d .
H11C H 0.3528 0.0262 0.6476 0.084 Uiso 1 1 calc R
C118 C 0.4081(9) 0.0142(4) 0.4620(7) 0.087(3) Uani 1 1 d .
H11D H 0.4590 0.0098 0.4128 0.130 Uiso 1 1 calc R
H11E H 0.3569 0.0486 0.4442 0.130 Uiso 1 1 calc R
H11F H 0.3559 -0.0198 0.4588 0.130 Uiso 1 1 calc R
C120 C 0.9931(12) 0.0123(5) 1.2093(8) 0.094(3) Uani 1 1 d .
H12B H 0.9762 -0.0012 1.2715 0.113 Uiso 1 1 calc R
C122 C 1.1289(8) 0.0559(5) 1.1237(8) 0.090(3) Uani 1 1 d .
H12C H 1.2042 0.0744 1.1250 0.108 Uiso 1 1 calc R
C127 C 1.1066(11) 0.0371(4) 1.2132(8) 0.087(3) Uani 1 1 d .
H12D H 1.1665 0.0407 1.2770 0.104 Uiso 1 1 calc R
N3 N 0.5931(6) 0.1912(4) 0.9808(6) 0.076(2) Uani 1 1 d .
C142 C 0.7118(7) 0.2255(4) 0.8323(7) 0.072(2) Uani 1 1 d .
H14C H 0.7515 0.2377 0.7809 0.086 Uiso 1 1 calc R
C164 C 0.5949(10) 0.2464(5) 0.9521(9) 0.092(3) Uani 1 1 d .
H16C H 0.5547 0.2736 0.9853 0.111 Uiso 1 1 calc R
C168 C 0.6507(8) 0.2669(4) 0.8783(9) 0.081(3) Uani 1 1 d .
H16D H 0.6480 0.3065 0.8597 0.097 Uiso 1 1 calc R
S1 S 0.8892(2) 0.36855(10) 0.06999(18) 0.0768(7) Uani 1 1 d .
C13 C 1.0669(9) 0.4211(4) 0.4827(8) 0.066(3) Uani 1 1 d .
C23 C 0.8591(8) 0.4198(3) 0.3627(7) 0.062(2) Uani 1 1 d .
H23A H 0.7733 0.4215 0.3548 0.074 Uiso 1 1 calc R
C28 C 0.6237(8) 0.4289(3) 0.0317(7) 0.054(2) Uani 1 1 d .
N2 N 0.8357(6) 0.2817(3) 0.1913(6) 0.0662(19) Uani 1 1 d .
C46 C 0.8262(8) 0.4072(4) 0.1641(8) 0.064(2) Uani 1 1 d .
C64 C 0.8952(7) 0.2953(4) 0.1185(7) 0.063(2) Uani 1 1 d .
C78 C 0.7115(8) 0.4304(3) 0.1349(6) 0.058(2) Uani 1 1 d .
H78A H 0.6845 0.4500 0.1877 0.070 Uiso 1 1 calc R
C87 C 0.9074(8) 0.4133(3) 0.2731(8) 0.065(2) Uani 1 1 d .
C93 C 0.5032(10) 0.4109(5) 0.0245(9) 0.096(3) Uani 1 1 d .
H93A H 0.4797 0.4000 0.0854 0.115 Uiso 1 1 calc R
N1 N 0.9560(6) 0.2589(4) 0.0679(6) 0.078(2) Uani 1 1 d .
C119 C 1.0386(9) 0.4099(4) 0.2927(8) 0.075(3) Uani 1 1 d .
H11G H 1.0747 0.4045 0.2363 0.090 Uiso 1 1 calc R
C131 C 0.8397(8) 0.2245(4) 0.2203(8) 0.073(2) Uani 1 1 d .
H13C H 0.8027 0.2132 0.2738 0.088 Uiso 1 1 calc R
C132 C 0.9395(9) 0.4236(4) 0.4628(8) 0.073(3) Uani 1 1 d .
H13D H 0.9045 0.4281 0.5202 0.087 Uiso 1 1 calc R
C136 C 0.6537(10) 0.4459(4) -0.0610(8) 0.085(3) Uani 1 1 d .
H13E H 0.7343 0.4588 -0.0578 0.102 Uiso 1 1 calc R
C139 C 0.8967(9) 0.1828(5) 0.1729(8) 0.085(3) Uani 1 1 d .
H13F H 0.8953 0.1431 0.1902 0.102 Uiso 1 1 calc R
C145 C 1.1525(9) 0.4204(4) 0.5882(8) 0.099(3) Uani 1 1 d .
H14D H 1.1061 0.4253 0.6407 0.148 Uiso 1 1 calc R
H14E H 1.2114 0.4520 0.5939 0.148 Uiso 1 1 calc R
H14F H 1.1962 0.3836 0.5991 0.148 Uiso 1 1 calc R
C148 C 1.1123(8) 0.4143(4) 0.3911(8) 0.071(2) Uani 1 1 d .
H14G H 1.1982 0.4128 0.3996 0.086 Uiso 1 1 calc R
C151 C 0.5676(16) 0.4442(5) -0.1582(10) 0.111(4) Uani 1 1 d .
H15D H 0.5899 0.4564 -0.2190 0.133 Uiso 1 1 calc R
C158 C 0.9566(9) 0.2026(5) 0.0977(8) 0.089(3) Uani 1 1 d .
H15E H 0.9993 0.1754 0.0667 0.107 Uiso 1 1 calc R
C160 C 0.4169(13) 0.4088(6) -0.0721(13) 0.139(5) Uani 1 1 d .
H16E H 0.3358 0.3968 -0.0753 0.166 Uiso 1 1 calc R
C114 C 0.4494(17) 0.4243(7) -0.1639(12) 0.133(5) Uani 1 1 d .
H11H H 0.3915 0.4213 -0.2289 0.159 Uiso 1 1 calc R

loop_
_atom_site_aniso_label
_atom_site_aniso_U_11
_atom_site_aniso_U_22
_atom_site_aniso_U_33
_atom_site_aniso_U_23
_atom_site_aniso_U_13
_atom_site_aniso_U_12
S2 0.0505(11) 0.0672(14) 0.0657(13) 0.0089(11) 0.0202(10) 0.0088(10)
C7 0.046(5) 0.042(5) 0.047(5) 0.000(4) 0.009(4) -0.001(4)
C8 0.037(4) 0.052(5) 0.056(5) 0.002(4) 0.009(4) 0.000(3)
C10 0.056(5) 0.053(5) 0.059(5) 0.014(4) 0.012(4) -0.010(4)
N8 0.060(4) 0.055(4) 0.063(4) 0.002(4) 0.019(4) -0.009(3)
C22 0.039(4) 0.048(5) 0.060(5) -0.002(4) 0.021(4) 0.003(3)
C27 0.045(4) 0.054(5) 0.049(5) 0.007(4) 0.011(4) -0.008(4)
C31 0.063(5) 0.054(5) 0.053(5) 0.000(5) 0.002(4) 0.003(4)
C36 0.071(5) 0.056(5) 0.042(4) -0.004(4) 0.012(4) -0.002(4)
C49 0.074(6) 0.053(5) 0.068(6) 0.002(5) 0.000(5) 0.020(4)
C53 0.048(4) 0.063(5) 0.050(5) 0.004(4) 0.016(4) 0.000(4)
C55 0.075(6) 0.088(7) 0.074(6) -0.006(6) -0.013(5) 0.010(5)
C61 0.057(5) 0.054(5) 0.058(5) 0.007(4) 0.002(4) 0.010(4)
N7 0.070(5) 0.092(6) 0.080(5) 0.016(5) 0.038(4) 0.021(4)
C89 0.048(5) 0.079(7) 0.062(6) 0.008(5) 0.011(4) 0.010(4)
C94 0.080(6) 0.050(5) 0.067(6) -0.003(5) 0.009(5) -0.009(5)
C100 0.068(5) 0.064(5) 0.057(5) -0.012(5) 0.016(4) -0.006(5)
C107 0.054(5) 0.052(5) 0.071(6) -0.011(5) 0.012(4) 0.003(4)
C108 0.063(6) 0.103(8) 0.064(6) 0.009(6) -0.002(5) 0.003(5)
C112 0.101(8) 0.059(6) 0.066(6) -0.003(5) -0.009(6) 0.001(6)
C138 0.074(6) 0.072(7) 0.092(7) 0.024(6) 0.028(6) -0.001(5)
C155 0.073(6) 0.118(10) 0.098(8) 0.014(7) 0.042(6) -0.008(6)
S3 0.0592(12) 0.0710(15) 0.0691(14) 0.0087(12) 0.0223(12) 0.0088(10)
C5 0.043(4) 0.047(5) 0.060(6) -0.005(4) 0.019(4) -0.003(4)
C9 0.053(5) 0.042(5) 0.066(6) 0.002(5) 0.010(5) -0.010(4)
C14 0.047(5) 0.055(5) 0.075(6) 0.003(5) 0.011(5) 0.008(4)
C24 0.078(6) 0.077(7) 0.053(6) -0.021(5) -0.001(5) 0.016(5)
C38 0.045(4) 0.072(6) 0.043(4) 0.006(4) 0.010(4) -0.004(4)
C39 0.042(4) 0.053(5) 0.058(5) 0.009(4) 0.018(4) -0.002(4)
C44 0.072(6) 0.075(7) 0.088(7) -0.005(6) -0.012(5) -0.007(5)
N6 0.060(4) 0.052(4) 0.066(5) -0.006(4) 0.021(4) -0.004(4)
C54 0.071(6) 0.055(5) 0.054(5) 0.000(5) -0.002(4) -0.013(5)
C58 0.052(5) 0.054(5) 0.066(5) -0.009(4) 0.009(4) 0.009(4)
C66 0.049(5) 0.067(6) 0.064(6) -0.010(5) -0.003(5) -0.004(4)
C80 0.059(5) 0.065(6) 0.062(5) 0.004(5) 0.022(4) 0.007(5)
C86 0.057(5) 0.046(5) 0.052(5) 0.001(4) 0.009(4) -0.009(4)
N5 0.057(4) 0.095(6) 0.073(5) 0.003(4) 0.027(4) 0.003(4)
C98 0.053(5) 0.084(7) 0.095(7) -0.004(6) 0.030(5) -0.014(5)
C129 0.070(6) 0.078(6) 0.062(6) -0.021(5) 0.012(5) 0.014(5)
C133 0.062(6) 0.080(7) 0.067(6) 0.013(6) 0.000(5) -0.009(5)
C146 0.087(7) 0.072(6) 0.074(6) -0.008(5) -0.004(6) 0.007(5)
C150 0.058(5) 0.088(7) 0.074(6) 0.022(6) 0.023(5) 0.022(5)
C161 0.089(7) 0.072(7) 0.078(6) 0.006(5) 0.018(6) -0.020(6)
C167 0.066(6) 0.115(9) 0.076(7) 0.009(7) 0.032(5) 0.000(6)
S7 0.0794(14) 0.0699(15) 0.0687(15) 0.0002(12) 0.0292(12) 0.0112(11)
C15 0.050(5) 0.061(6) 0.086(7) -0.015(5) 0.019(5) 0.002(4)
C32 0.066(6) 0.050(5) 0.081(7) -0.003(5) -0.006(5) -0.003(4)
C41 0.048(5) 0.042(5) 0.050(5) -0.004(4) 0.012(4) -0.010(4)
N4 0.058(4) 0.070(5) 0.058(5) -0.012(4) 0.007(4) 0.000(3)
C59 0.045(4) 0.059(5) 0.069(6) 0.001(5) 0.016(4) -0.008(4)
C62 0.052(5) 0.043(5) 0.058(5) -0.001(4) 0.019(4) -0.002(4)
C67 0.090(7) 0.084(8) 0.084(8) 0.010(7) 0.023(7) 0.003(6)
C75 0.054(5) 0.058(5) 0.071(6) -0.002(5) 0.022(5) -0.004(4)
C91 0.074(6) 0.055(5) 0.053(5) 0.003(4) 0.025(5) -0.001(4)
C92 0.049(4) 0.059(5) 0.058(5) -0.006(5) 0.002(4) 0.005(4)
C102 0.052(5) 0.067(6) 0.073(6) 0.000(5) 0.021(5) 0.005(4)
C116 0.062(6) 0.106(7) 0.047(5) -0.009(5) 0.010(5) -0.013(5)
C117 0.057(6) 0.074(6) 0.082(7) 0.005(6) 0.024(5) -0.008(5)
C118 0.112(8) 0.080(7) 0.058(6) 0.006(5) 0.003(6) -0.006(6)
C120 0.136(10) 0.092(8) 0.058(7) 0.021(6) 0.034(7) 0.034(7)
C122 0.071(6) 0.128(9) 0.063(6) 0.008(6) 0.002(5) -0.014(6)
C127 0.103(8) 0.079(7) 0.066(7) -0.002(6) -0.003(6) 0.012(6)
N3 0.079(5) 0.065(5) 0.084(5) -0.010(4) 0.023(4) 0.015(4)
C142 0.060(5) 0.071(7) 0.078(6) -0.004(6) 0.005(5) 0.004(5)
C164 0.099(8) 0.070(8) 0.109(9) -0.022(7) 0.029(7) 0.021(6)
C168 0.075(6) 0.056(6) 0.106(8) -0.007(6) 0.010(6) 0.003(5)
S1 0.0919(15) 0.0728(16) 0.0750(16) 0.0042(13) 0.0383(14) 0.0192(12)
C13 0.057(6) 0.047(5) 0.086(7) -0.006(5) 0.000(5) -0.009(4)
C23 0.068(6) 0.039(5) 0.079(7) 0.001(5) 0.020(5) 0.006(4)
C28 0.073(6) 0.039(5) 0.049(5) -0.014(4) 0.012(5) 0.005(4)
N2 0.069(4) 0.057(5) 0.077(5) 0.002(4) 0.027(4) 0.001(3)
C46 0.071(6) 0.051(5) 0.076(7) 0.004(5) 0.029(5) -0.001(4)
C64 0.058(5) 0.061(6) 0.065(6) -0.009(5) 0.004(5) 0.008(4)
C78 0.065(5) 0.053(5) 0.058(5) 0.001(4) 0.015(4) -0.001(4)
C87 0.076(6) 0.040(5) 0.085(7) 0.008(5) 0.032(6) -0.002(4)
C93 0.076(7) 0.117(9) 0.095(8) 0.033(7) 0.020(6) -0.008(6)
N1 0.077(5) 0.084(6) 0.075(5) -0.016(5) 0.023(4) 0.028(4)
C119 0.060(6) 0.082(7) 0.086(8) 0.016(6) 0.022(5) 0.001(5)
C131 0.085(6) 0.054(6) 0.085(7) -0.004(5) 0.028(6) -0.003(5)
C132 0.088(7) 0.049(5) 0.083(7) -0.005(5) 0.024(6) -0.006(5)
C136 0.107(8) 0.081(7) 0.070(7) 0.008(6) 0.029(6) 0.019(6)
C139 0.091(7) 0.072(7) 0.084(7) -0.001(6) 0.008(6) -0.004(6)
C145 0.107(7) 0.075(6) 0.102(8) -0.019(6) 0.004(7) -0.006(5)
C148 0.062(6) 0.072(6) 0.080(7) 0.009(5) 0.017(5) -0.004(4)
C151 0.172(13) 0.091(9) 0.078(9) 0.008(7) 0.046(10) 0.062(9)
C158 0.106(8) 0.074(8) 0.081(7) -0.026(6) 0.011(7) 0.029(6)
C160 0.105(10) 0.150(12) 0.134(12) 0.037(11) -0.020(10) 0.006(8)
C114 0.152(14) 0.131(12) 0.097(11) -0.014(9) -0.004(11) 0.036(11)

loop_
_atom_type_symbol
_atom_type_description
_atom_type_scat_dispersion_real
_atom_type_scat_dispersion_imag
_atom_type_scat_source
C C 0.0033 0.0016 'International Tables Vol C Tables 4.2.6.8 and 6.1.1.4'
H H 0.0000 0.0000 'International Tables Vol C Tables 4.2.6.8 and 6.1.1.4'
N N 0.0061 0.0033 'International Tables Vol C Tables 4.2.6.8 and 6.1.1.4'
S S 0.1246 0.1234 'International Tables Vol C Tables 4.2.6.8 and 6.1.1.4'

loop_
_geom_angle_atom_site_label_1
_geom_angle_atom_site_label_2
_geom_angle_atom_site_label_3
_geom_angle
C53 S2 C22 102.6(4)
C49 C7 C36 118.6(7)
C49 C7 C27 118.4(7)
C36 C7 C27 122.9(7)
C107 C8 C10 118.2(7)
C107 C8 C22 122.5(7)
C10 C8 C22 119.3(7)
C61 C10 C8 118.2(7)
C61 C10 H10A 107.8
C8 C10 H10A 107.8
C61 C10 H10B 107.8
C8 C10 H10B 107.8
H10A C10 H10B 107.1
C53 N8 C94 114.7(7)
C27 C22 C8 124.5(7)
C27 C22 S2 120.2(6)
C8 C22 S2 115.2(5)
C22 C27 C7 128.4(7)
C22 C27 H27A 115.8
C7 C27 H27A 115.8
C61 C31 C100 116.7(7)
C61 C31 C55 122.2(8)
C100 C31 C55 121.1(7)
C7 C36 C89 120.0(7)
C7 C36 H36A 120.0
C89 C36 H36A 120.0
C7 C49 C112 121.4(7)
C7 C49 H49A 119.3
C112 C49 H49A 119.3
N8 C53 N7 126.5(7)
N8 C53 S2 119.6(6)
N7 C53 S2 113.9(6)
C31 C55 H55A 109.5
C31 C55 H55B 109.5
H55A C55 H55B 109.5
C31 C55 H55C 109.5
H55A C55 H55C 109.5
H55B C55 H55C 109.5
C31 C61 C10 123.1(7)
C31 C61 H61A 118.4
C10 C61 H61A 118.4
C155 N7 C53 113.2(8)
C108 C89 C36 121.9(8)
C108 C89 H89A 119.1
C36 C89 H89A 119.1
N8 C94 C138 124.3(8)
N8 C94 H94A 117.8
C138 C94 H94A 117.8
C107 C100 C31 121.5(7)
C107 C100 H10C 119.2
C31 C100 H10C 119.2
C100 C107 C8 122.2(7)
C100 C107 H10D 118.9
C8 C107 H10D 118.9
C89 C108 C112 119.4(8)
C89 C108 H10E 120.3
C112 C108 H10E 120.3
C108 C112 C49 118.4(9)
C108 C112 H11A 120.8
C49 C112 H11A 120.8
C155 C138 C94 113.8(9)
C155 C138 H13A 123.1
C94 C138 H13A 123.1
N7 C155 C138 127.4(9)
N7 C155 H15A 116.3
C138 C155 H15A 116.3
C38 S3 C86 101.7(4)
C86 C5 C39 130.3(7)
C86 C5 H5A 114.8
C39 C5 H5A 114.8
C58 C9 C129 116.4(7)
C58 C9 C86 122.6(8)
C129 C9 C86 120.9(7)
C58 C14 C54 122.5(8)
C58 C14 H14A 118.7
C54 C14 H14A 118.7
C129 C24 C54 119.2(7)
C129 C24 H24A 120.4
C54 C24 H24A 120.4
N6 C38 N5 126.4(7)
N6 C38 S3 121.3(6)
N5 C38 S3 112.2(7)
C66 C39 C80 117.3(7)
C66 C39 C5 119.9(7)
C80 C39 C5 122.8(7)
C54 C44 H44A 109.5
C54 C44 H44B 109.5
H44A C44 H44B 109.5
C54 C44 H44C 109.5
H44A C44 H44C 109.5
H44B C44 H44C 109.5
C38 N6 C98 118.1(7)
C14 C54 C24 117.6(7)
C14 C54 C44 124.4(8)
C24 C54 C44 117.9(8)
C14 C58 C9 121.7(8)
C14 C58 H58A 119.1
C9 C58 H58A 119.1
C39 C66 C146 122.4(8)
C39 C66 H66A 118.8
C146 C66 H66A 118.8
C150 C80 C39 120.5(8)
C150 C80 H80A 119.8
C39 C80 H80A 119.8
C5 C86 C9 124.0(7)
C5 C86 S3 119.9(6)
C9 C86 S3 116.0(6)
C38 N5 C167 114.9(8)
N6 C98 C161 120.0(9)
N6 C98 H98A 120.0
C161 C98 H98A 120.0
C24 C129 C9 122.4(8)
C24 C129 H12A 118.8
C9 C129 H12A 118.8
C146 C133 C150 121.6(8)
C146 C133 H13B 119.2
C150 C133 H13B 119.2
C133 C146 C66 119.3(9)
C133 C146 H14B 120.4
C66 C146 H14B 120.4
C133 C150 C80 118.9(8)
C133 C150 H15B 120.5
C80 C150 H15B 120.5
C167 C161 C98 118.4(9)
C167 C161 H16A 120.8
C98 C161 H16A 120.8
N5 C167 C161 122.2(9)
N5 C167 H16B 118.9
C161 C167 H16B 118.9
C92 S7 C62 102.3(4)
C62 C15 C75 130.5(8)
C62 C15 H15C 114.7
C75 C15 H15C 114.7
C117 C32 C91 118.9(8)
C117 C32 C118 120.2(9)
C91 C32 C118 120.8(9)
C102 C41 C59 116.8(8)
C102 C41 C62 122.1(7)
C59 C41 C62 120.9(7)
C92 N4 C142 114.9(8)
C91 C59 C41 122.3(7)
C91 C59 H59A 118.8
C41 C59 H59A 118.8
C15 C62 C41 125.6(8)
C15 C62 S7 119.3(7)
C41 C62 S7 115.1(5)
C75 C67 C120 118.5(9)
C75 C67 H67A 120.8
C120 C67 H67A 120.8
C116 C75 C67 118.8(9)
C116 C75 C15 120.6(8)
C67 C75 C15 120.6(8)
C59 C91 C32 119.9(8)
C59 C91 H91A 120.0
C32 C91 H91A 120.0
N4 C92 N3 127.4(8)
N4 C92 S7 120.0(7)
N3 C92 S7 112.5(7)
C41 C102 C117 122.5(8)
C41 C102 H10F 118.8
C117 C102 H10F 118.8
C75 C116 C122 122.0(9)
C75 C116 H11B 119.0
C122 C116 H11B 119.0
C32 C117 C102 119.6(8)
C32 C117 H11C 120.2
C102 C117 H11C 120.2
C32 C118 H11D 109.5
C32 C118 H11E 109.5
H11D C118 H11E 109.5
C32 C118 H11F 109.5
H11D C118 H11F 109.5
H11E C118 H11F 109.5
C127 C120 C67 121.7(10)
C127 C120 H12B 119.2
C67 C120 H12B 119.2
C127 C122 C116 120.7(9)
C127 C122 H12C 119.6
C116 C122 H12C 119.6
C122 C127 C120 118.2(10)
C122 C127 H12D 120.9
C120 C127 H12D 120.9
C164 N3 C92 114.1(8)
N4 C142 C168 122.5(9)
N4 C142 H14C 118.8
C168 C142 H14C 118.8
N3 C164 C168 125.2(10)
N3 C164 H16C 117.4
C168 C164 H16C 117.4
C164 C168 C142 115.8(9)
C164 C168 H16D 122.1
C142 C168 H16D 122.1
C64 S1 C46 101.7(4)
C132 C13 C148 114.1(9)
C132 C13 C145 125.0(10)
C148 C13 C145 120.6(9)
C132 C23 C87 120.0(9)
C132 C23 H23A 120.0
C87 C23 H23A 120.0
C93 C28 C136 117.5(9)
C93 C28 C78 119.0(8)
C136 C28 C78 123.5(9)
C64 N2 C131 116.0(8)
C78 C46 C87 122.7(9)
C78 C46 S1 120.2(8)
C87 C46 S1 117.1(6)
N2 C64 N1 127.8(8)
N2 C64 S1 119.6(7)
N1 C64 S1 112.4(7)
C46 C78 C28 128.6(9)
C46 C78 H78A 115.7
C28 C78 H78A 115.7
C23 C87 C119 116.1(9)
C23 C87 C46 122.6(8)
C119 C87 C46 121.2(9)
C28 C93 C160 120.8(10)
C28 C93 H93A 119.6
C160 C93 H93A 119.6
C158 N1 C64 114.4(9)
C148 C119 C87 121.5(10)
C148 C119 H11G 119.3
C87 C119 H11G 119.3
N2 C131 C139 121.8(9)
N2 C131 H13C 119.1
C139 C131 H13C 119.1
C13 C132 C23 124.4(10)
C13 C132 H13D 117.8
C23 C132 H13D 117.8
C151 C136 C28 122.1(11)
C151 C136 H13E 118.9
C28 C136 H13E 118.9
C131 C139 C158 116.7(10)
C131 C139 H13F 121.7
C158 C139 H13F 121.7
C13 C145 H14D 109.5
C13 C145 H14E 109.5
H14D C145 H14E 109.5
C13 C145 H14F 109.5
H14D C145 H14F 109.5
H14E C145 H14F 109.5
C119 C148 C13 123.8(9)
C119 C148 H14G 118.1
C13 C148 H14G 118.1
C114 C151 C136 119.3(13)
C114 C151 H15D 120.4
C136 C151 H15D 120.4
N1 C158 C139 123.2(10)
N1 C158 H15E 118.4
C139 C158 H15E 118.4
C93 C160 C114 120.9(14)
C93 C160 H16E 119.6
C114 C160 H16E 119.6
C151 C114 C160 119.3(15)
C151 C114 H11H 120.3
C160 C114 H11H 120.3

loop_
_geom_bond_atom_site_label_1
_geom_bond_atom_site_label_2
_geom_bond_distance
S2 C53 1.752(8)
S2 C22 1.808(7)
C7 C49 1.370(10)
C7 C36 1.371(10)
C7 C27 1.483(9)
C8 C107 1.368(10)
C8 C10 1.419(10)
C8 C22 1.500(9)
C10 C61 1.400(9)
C10 H10A 0.9700
C10 H10B 0.9700
N8 C53 1.336(9)
N8 C94 1.354(9)
C22 C27 1.309(10)
C27 H27A 0.9300
C31 C61 1.377(10)
C31 C100 1.391(10)
C31 C55 1.524(10)
C36 C89 1.399(9)
C36 H36A 0.9300
C49 C112 1.420(10)
C49 H49A 0.9300
C53 N7 1.350(9)
C55 H55A 0.9600
C55 H55B 0.9600
C55 H55C 0.9600
C61 H61A 0.9300
N7 C155 1.331(12)
C89 C108 1.345(12)
C89 H89A 0.9300
C94 C138 1.366(12)
C94 H94A 0.9300
C100 C107 1.367(9)
C100 H10C 0.9300
C107 H10D 0.9300
C108 C112 1.388(12)
C108 H10E 0.9300
C112 H11A 0.9300
C138 C155 1.342(13)
C138 H13A 0.9300
C155 H15A 0.9300
S3 C38 1.760(8)
S3 C86 1.785(8)
C5 C86 1.333(10)
C5 C39 1.450(9)
C5 H5A 0.9300
C9 C58 1.388(10)
C9 C129 1.394(10)
C9 C86 1.509(9)
C14 C58 1.363(9)
C14 C54 1.365(11)
C14 H14A 0.9300
C24 C129 1.389(10)
C24 C54 1.415(11)
C24 H24A 0.9300
C38 N6 1.321(9)
C38 N5 1.334(9)
C39 C66 1.356(10)
C39 C80 1.420(10)
C44 C54 1.504(10)
C44 H44A 0.9600
C44 H44B 0.9600
C44 H44C 0.9600
N6 C98 1.337(10)
C58 H58A 0.9300
C66 C146 1.390(10)
C66 H66A 0.9300
C80 C150 1.392(10)
C80 H80A 0.9300
N5 C167 1.359(11)
C98 C161 1.376(12)
C98 H98A 0.9300
C129 H12A 0.9300
C133 C146 1.350(12)
C133 C150 1.373(12)
C133 H13B 0.9300
C146 H14B 0.9300
C150 H15B 0.9300
C161 C167 1.364(12)
C161 H16A 0.9300
C167 H16B 0.9300
S7 C92 1.778(8)
S7 C62 1.794(8)
C15 C62 1.303(10)
C15 C75 1.474(10)
C15 H15C 0.9300
C32 C117 1.375(12)
C32 C91 1.385(11)
C32 C118 1.516(10)
C41 C102 1.361(9)
C41 C59 1.384(11)
C41 C62 1.501(9)
N4 C92 1.329(10)
N4 C142 1.341(10)
C59 C91 1.375(10)
C59 H59A 0.9300
C67 C75 1.367(12)
C67 C120 1.398(12)
C67 H67A 0.9300
C75 C116 1.334(11)
C91 H91A 0.9300
C92 N3 1.342(10)
C102 C117 1.396(10)
C102 H10F 0.9300
C116 C122 1.384(10)
C116 H11B 0.9300
C117 H11C 0.9300
C118 H11D 0.9600
C118 H11E 0.9600
C118 H11F 0.9600
C120 C127 1.366(13)
C120 H12B 0.9300
C122 C127 1.323(13)
C122 H12C 0.9300
C127 H12D 0.9300
N3 C164 1.312(12)
C142 C168 1.382(12)
C142 H14C 0.9300
C164 C168 1.349(14)
C164 H16C 0.9300
C168 H16D 0.9300
S1 C64 1.777(9)
S1 C46 1.788(10)
C13 C132 1.370(11)
C13 C148 1.416(13)
C13 C145 1.464(11)
C23 C132 1.387(11)
C23 C87 1.410(12)
C23 H23A 0.9300
C28 C93 1.376(12)
C28 C136 1.387(12)
C28 C78 1.451(10)
N2 C64 1.320(10)
N2 C131 1.352(10)
C46 C78 1.339(11)
C46 C87 1.487(11)
C64 N1 1.340(10)
C78 H78A 0.9300
C87 C119 1.412(11)
C93 C160 1.379(15)
C93 H93A 0.9300
N1 C158 1.337(12)
C119 C148 1.342(11)
C119 H11G 0.9300
C131 C139 1.370(12)
C131 H13C 0.9300
C132 H13D 0.9300
C136 C151 1.384(14)
C136 H13E 0.9300
C139 C158 1.389(13)
C139 H13F 0.9300
C145 H14D 0.9600
C145 H14E 0.9600
C145 H14F 0.9600
C148 H14G 0.9300
C151 C114 1.369(17)
C151 H15D 0.9300
C158 H15E 0.9300
C160 C114 1.379(19)
C160 H16E 0.9300
C114 H11H 0.9300

loop_
_geom_torsion_atom_site_label_1
_geom_torsion_atom_site_label_2
_geom_torsion_atom_site_label_3
_geom_torsion_atom_site_label_4
_geom_torsion
C107 C8 C10 C61 0.4(11)
C22 C8 C10 C61 177.0(6)
C107 C8 C22 C27 148.1(8)
C10 C8 C22 C27 -28.4(11)
C107 C8 C22 S2 -29.0(9)
C10 C8 C22 S2 154.5(6)
C53 S2 C22 C27 112.1(7)
C53 S2 C22 C8 -70.6(6)
C8 C22 C27 C7 179.3(6)
S2 C22 C27 C7 -3.7(11)
C49 C7 C27 C22 -129.0(9)
C36 C7 C27 C22 50.4(11)
C49 C7 C36 C89 1.3(11)
C27 C7 C36 C89 -178.2(6)
C36 C7 C49 C112 -0.8(12)
C27 C7 C49 C112 178.7(7)
C94 N8 C53 N7 0.2(11)
C94 N8 C53 S2 -177.0(5)
C22 S2 C53 N8 -14.5(7)
C22 S2 C53 N7 168.0(6)
C100 C31 C61 C10 4.0(11)
C55 C31 C61 C10 -178.9(8)
C8 C10 C61 C31 -2.7(11)
N8 C53 N7 C155 -1.2(12)
S2 C53 N7 C155 176.1(6)
C7 C36 C89 C108 1.8(12)
C53 N8 C94 C138 1.5(11)
C61 C31 C100 C107 -2.9(12)
C55 C31 C100 C107 179.8(7)
C31 C100 C107 C8 0.8(12)
C10 C8 C107 C100 0.6(11)
C22 C8 C107 C100 -176.0(7)
C36 C89 C108 C112 -5.4(13)
C89 C108 C112 C49 5.8(14)
C7 C49 C112 C108 -2.8(13)
N8 C94 C138 C155 -1.9(13)
C53 N7 C155 C138 0.7(14)
C94 C138 C155 N7 0.8(15)
C86 S3 C38 N6 12.4(7)
C86 S3 C38 N5 -170.1(5)
C86 C5 C39 C66 131.0(9)
C86 C5 C39 C80 -47.1(11)
N5 C38 N6 C98 -1.3(11)
S3 C38 N6 C98 175.8(6)
C58 C14 C54 C24 -4.0(12)
C58 C14 C54 C44 -178.9(7)
C129 C24 C54 C14 4.6(12)
C129 C24 C54 C44 179.8(7)
C54 C14 C58 C9 2.9(12)
C129 C9 C58 C14 -2.1(12)
C86 C9 C58 C14 -177.6(7)
C80 C39 C66 C146 2.4(12)
C5 C39 C66 C146 -175.9(7)
C66 C39 C80 C150 -1.3(11)
C5 C39 C80 C150 176.9(7)
C39 C5 C86 C9 -177.4(7)
C39 C5 C86 S3 4.3(11)
C58 C9 C86 C5 25.6(11)
C129 C9 C86 C5 -149.6(8)
C58 C9 C86 S3 -156.0(7)
C129 C9 C86 S3 28.7(9)
C38 S3 C86 C5 -110.7(7)
C38 S3 C86 C9 70.8(5)
N6 C38 N5 C167 0.0(11)
S3 C38 N5 C167 -177.3(6)
C38 N6 C98 C161 1.0(11)
C54 C24 C129 C9 -4.2(13)
C58 C9 C129 C24 2.9(12)
C86 C9 C129 C24 178.4(7)
C150 C133 C146 C66 -0.5(14)
C39 C66 C146 C133 -1.5(13)
C146 C133 C150 C80 1.5(13)
C39 C80 C150 C133 -0.6(11)
N6 C98 C161 C167 0.4(13)
C38 N5 C167 C161 1.6(12)
C98 C161 C167 N5 -1.8(13)
C102 C41 C59 C91 2.2(12)
C62 C41 C59 C91 177.2(7)
C75 C15 C62 C41 175.7(8)
C75 C15 C62 S7 -6.5(12)
C102 C41 C62 C15 147.6(8)
C59 C41 C62 C15 -27.2(11)
C102 C41 C62 S7 -30.3(9)
C59 C41 C62 S7 154.9(6)
C92 S7 C62 C15 111.6(7)
C92 S7 C62 C41 -70.4(5)
C120 C67 C75 C116 -1.4(14)
C120 C67 C75 C15 179.3(8)
C62 C15 C75 C116 -119.4(10)
C62 C15 C75 C67 59.9(13)
C41 C59 C91 C32 0.0(12)
C117 C32 C91 C59 -1.7(13)
C118 C32 C91 C59 177.9(7)
C142 N4 C92 N3 0.3(11)
C142 N4 C92 S7 -177.2(5)
C62 S7 C92 N4 -11.0(7)
C62 S7 C92 N3 171.2(5)
C59 C41 C102 C117 -2.8(12)
C62 C41 C102 C117 -177.8(7)
C67 C75 C116 C122 -1.5(14)
C15 C75 C116 C122 177.8(8)
C91 C32 C117 C102 1.1(13)
C118 C32 C117 C102 -178.5(7)
C41 C102 C117 C32 1.2(13)
C75 C67 C120 C127 2.3(14)
C75 C116 C122 C127 3.7(15)
C116 C122 C127 C120 -2.8(16)
C67 C120 C127 C122 -0.2(15)
N4 C92 N3 C164 -1.4(11)
S7 C92 N3 C164 176.2(6)
C92 N4 C142 C168 0.5(11)
C92 N3 C164 C168 2.0(14)
N3 C164 C168 C142 -1.3(15)
N4 C142 C168 C164 0.0(13)
C64 S1 C46 C78 -111.9(7)
C64 S1 C46 C87 69.4(6)
C131 N2 C64 N1 2.1(12)
C131 N2 C64 S1 176.8(6)
C46 S1 C64 N2 13.0(7)
C46 S1 C64 N1 -171.5(6)
C87 C46 C78 C28 178.7(7)
S1 C46 C78 C28 0.1(12)
C93 C28 C78 C46 129.6(10)
C136 C28 C78 C46 -51.9(12)
C132 C23 C87 C119 1.2(11)
C132 C23 C87 C46 178.2(7)
C78 C46 C87 C23 28.2(12)
S1 C46 C87 C23 -153.2(7)
C78 C46 C87 C119 -155.0(8)
S1 C46 C87 C119 23.6(10)
C136 C28 C93 C160 1.4(15)
C78 C28 C93 C160 -179.9(10)
N2 C64 N1 C158 -1.3(12)
S1 C64 N1 C158 -176.4(6)
C23 C87 C119 C148 -1.8(12)
C46 C87 C119 C148 -178.8(7)
C64 N2 C131 C139 -3.2(12)
C148 C13 C132 C23 0.1(13)
C145 C13 C132 C23 -174.9(8)
C87 C23 C132 C13 -0.4(12)
C93 C28 C136 C151 -1.1(14)
C78 C28 C136 C151 -179.7(8)
N2 C131 C139 C158 3.6(13)
C87 C119 C148 C13 1.6(13)
C132 C13 C148 C119 -0.7(13)
C145 C13 C148 C119 174.6(8)
C28 C136 C151 C114 -1.0(16)
C64 N1 C158 C139 1.7(13)
C131 C139 C158 N1 -2.9(14)
C28 C93 C160 C114 0(2)
C136 C151 C114 C160 3(2)
C93 C160 C114 C151 -2(2)
